data_4326969
loop_
_publ_author_name
'Chuan-Hung Chuang'
'Chen-Kuo Ou'
'Shan-Tung Liu'
'Anil Kumar'
'Wei-Min Ching'
'Pei-Chun Chiang'
'Mira Anne C. dela Rosa'
'Chen-Hsiung Hung'

_publ_section_title
;
 Ruthenium Complexes of Thiaporphyrin and Dithiaporphyrin
;
_journal_name_full 'Inorganic Chemistry'
_journal_page_first 11947
_journal_page_last 11957
_journal_paper_doi 10.1021/ic200977n
_journal_volume 50
_journal_year 2011
_chemical_formula_sum 'C49 H36 N6 O Ru S'
_chemical_formula_weight 857.97
_chemical_name_systematic
;
 ?
;
_space_group_IT_number 2
_symmetry_cell_setting triclinic
_symmetry_space_group_name_Hall '-P 1'
_symmetry_space_group_name_H-M 'P -1'
_atom_sites_solution_hydrogens geom
_atom_sites_solution_primary direct
_atom_sites_solution_secondary difmap
_audit_creation_method SHELXL-97
_cell_angle_alpha 68.8070(10)
_cell_angle_beta 71.687(2)
_cell_angle_gamma 76.3000(10)
_cell_formula_units_Z 2
_cell_length_a 13.2450(10)
_cell_length_b 14.4126(10)
_cell_length_c 15.1075(11)
_cell_measurement_temperature 298(2)
_cell_volume 2527.8(3)
_computing_cell_refinement 'Bruker SMART'
_computing_data_collection 'Bruker SMART'
_computing_data_reduction 'Bruker SAINT'
_computing_molecular_graphics 'Ortep-3 for Windows (Farrugia, 1997)'
_computing_publication_material 'WinGX publication routines (Farrugia, 1999)'
_computing_structure_refinement 'SHELXL-97 (Sheldrick, 1997)'
_computing_structure_solution 'SIR92 (A. Altomare,G. Cascarano,C. Giacovazzo and A. Gualardi, 1993)'
_diffrn_ambient_temperature 298(2)
_diffrn_measured_fraction_theta_full 0.964
_diffrn_measured_fraction_theta_max 0.964
_diffrn_measurement_device_type 'CCD area detector'
_diffrn_measurement_method 'phi and omega scans'
_diffrn_radiation_monochromator graphite
_diffrn_radiation_source 'fine-focus sealed tube'
_diffrn_radiation_type MoK\a
_diffrn_radiation_wavelength 0.71073
_diffrn_reflns_av_R_equivalents 0.0206
_diffrn_reflns_av_sigmaI/netI 0.0588
_diffrn_reflns_limit_h_max 17
_diffrn_reflns_limit_h_min -13
_diffrn_reflns_limit_k_max 18
_diffrn_reflns_limit_k_min -18
_diffrn_reflns_limit_l_max 16
_diffrn_reflns_limit_l_min -19
_diffrn_reflns_number 16203
_diffrn_reflns_theta_full 27.53
_diffrn_reflns_theta_max 27.53
_diffrn_reflns_theta_min 1.49
_exptl_absorpt_coefficient_mu 0.388
_exptl_absorpt_correction_T_max 0.9549
_exptl_absorpt_correction_T_min 0.9160
_exptl_absorpt_correction_type empirical
_exptl_absorpt_process_details SADABS
_exptl_crystal_colour Black
_exptl_crystal_density_diffrn 1.127
_exptl_crystal_description Block
_exptl_crystal_F_000 880
_exptl_crystal_size_max 0.23
_exptl_crystal_size_mid 0.17
_exptl_crystal_size_min 0.12
_platon_squeeze_details
;
;
_refine_diff_density_max 1.255
_refine_diff_density_min -0.625
_refine_diff_density_rms 0.070
_refine_ls_extinction_method none
_refine_ls_goodness_of_fit_ref 0.739
_refine_ls_hydrogen_treatment constr
_refine_ls_matrix_type full
_refine_ls_number_parameters 497
_refine_ls_number_reflns 11233
_refine_ls_number_restraints 0
_refine_ls_restrained_S_all 0.739
_refine_ls_R_factor_all 0.0654
_refine_ls_R_factor_gt 0.0448
_refine_ls_shift/su_max 0.001
_refine_ls_shift/su_mean 0.000
_refine_ls_structure_factor_coef Fsqd
_refine_ls_weighting_details 'calc w=1/[\s^2^(Fo^2^)+(0.0935P)^2^+0.1700P] where P=(Fo^2^+2Fc^2^)/3'
_refine_ls_weighting_scheme calc
_refine_ls_wR_factor_gt 0.1195
_refine_ls_wR_factor_ref 0.1273
_reflns_number_gt 7314
_reflns_number_total 11233
_reflns_threshold_expression >2sigma(I)
_cod_data_source_file ic200977n_si_002_4.cif
_cod_data_source_block h071m-sr
_cod_database_code 4326969

loop_
_symmetry_equiv_pos_as_xyz
'x, y, z'
'-x, -y, -z'

loop_
_atom_site_label
_atom_site_type_symbol
_atom_site_fract_x
_atom_site_fract_y
_atom_site_fract_z
_atom_site_U_iso_or_equiv
_atom_site_adp_type
_atom_site_occupancy
_atom_site_symmetry_multiplicity
_atom_site_calc_flag
_atom_site_refinement_flags
_atom_site_disorder_assembly
_atom_site_disorder_group
Ru1 Ru 0.458036(18) 0.002425(15) 0.262977(14) 0.04788(9) Uani 1 1 d . A 3
S1 S 0.49287(6) 0.03371(5) 0.10177(5) 0.05214(18) Uani 1 1 d . A 3
N1 N 0.58127(19) -0.11690(16) 0.26559(15) 0.0487(5) Uani 1 1 d . A 3
N2 N 0.33512(19) 0.12184(16) 0.25243(16) 0.0521(6) Uani 1 1 d . A 3
N3 N 0.4080(2) -0.04299(17) 0.41219(15) 0.0550(6) Uani 1 1 d . A 3
O1 O 0.6136(2) 0.1395(2) 0.22605(19) 0.0936(8) Uani 1 1 d . A 3
C1 C 0.5524(3) 0.0858(2) 0.2464(2) 0.0575(7) Uani 1 1 d . A 3
C2 C 0.4788(3) 0.1623(2) 0.04078(19) 0.0564(7) Uani 1 1 d . A 3
C3 C 0.5722(3) 0.1821(2) -0.0359(2) 0.0698(9) Uani 1 1 d . A 3
H3 H 0.5777 0.2434 -0.0855 0.084 Uiso 1 1 calc R A 3
C4 C 0.6548(3) 0.1030(2) -0.0316(2) 0.0667(9) Uani 1 1 d . A 3
H4 H 0.7210 0.1064 -0.0775 0.080 Uiso 1 1 calc R A 3
C5 C 0.6295(2) 0.0163(2) 0.04903(19) 0.0556(7) Uani 1 1 d . A 3
C6 C 0.6948(2) -0.0700(2) 0.09070(19) 0.0523(7) Uani 1 1 d . A 3
C7 C 0.6656(2) -0.1347(2) 0.18873(19) 0.0512(6) Uani 1 1 d . A 3
C8 C 0.7297(3) -0.2284(2) 0.2260(2) 0.0602(8) Uani 1 1 d . A 3
H8 H 0.7898 -0.2588 0.1894 0.072 Uiso 1 1 calc R A 3
C9 C 0.6873(3) -0.2642(2) 0.3234(2) 0.0604(8) Uani 1 1 d . A 3
H9 H 0.7129 -0.3237 0.3660 0.072 Uiso 1 1 calc R A 3
C10 C 0.5957(2) -0.1942(2) 0.34938(19) 0.0516(7) Uani 1 1 d . A 3
C11 C 0.5335(3) -0.2008(2) 0.44489(19) 0.0552(7) Uani 1 1 d . A 3
C12 C 0.4472(3) -0.1311(2) 0.4728(2) 0.0590(8) Uani 1 1 d . A 3
C13 C 0.3783(3) -0.1433(3) 0.5710(2) 0.0841(11) Uani 1 1 d . A 3
H13 H 0.3873 -0.1957 0.6273 0.101 Uiso 1 1 calc R A 3
C14 C 0.2996(3) -0.0659(3) 0.5659(2) 0.0879(12) Uani 1 1 d . A 3
H14 H 0.2439 -0.0548 0.6183 0.106 Uiso 1 1 calc R A 3
C15 C 0.3155(3) -0.0026(2) 0.4659(2) 0.0617(8) Uani 1 1 d . A 3
C16 C 0.2443(3) 0.0807(2) 0.4292(2) 0.0583(7) Uani 1 1 d . A 3
C17 C 0.2535(2) 0.1381(2) 0.3308(2) 0.0546(7) Uani 1 1 d . A 3
C18 C 0.1820(3) 0.2265(2) 0.2954(2) 0.0641(8) Uani 1 1 d . A 3
H18 H 0.1187 0.2521 0.3328 0.077 Uiso 1 1 calc R A 3
C19 C 0.2227(3) 0.2655(2) 0.1989(2) 0.0648(8) Uani 1 1 d . A 3
H19 H 0.1932 0.3236 0.1575 0.078 Uiso 1 1 calc R A 3
C20 C 0.3198(2) 0.2016(2) 0.1705(2) 0.0538(7) Uani 1 1 d . A 3
C21 C 0.3899(3) 0.2253(2) 0.0749(2) 0.0554(7) Uani 1 1 d . A 3
C22 C 0.8039(3) -0.0902(3) 0.0281(3) 0.0883(5) Uani 1 1 d . A 3
C23 C 0.8955(3) -0.1046(3) 0.0595(3) 0.0883(5) Uani 1 1 d . A 3
H23 H 0.8896 -0.1053 0.1227 0.106 Uiso 1 1 calc R A 3
C24 C 0.8150(3) -0.0907(3) -0.0662(3) 0.0883(5) Uani 1 1 d . A 3
H24 H 0.7548 -0.0809 -0.0894 0.106 Uiso 1 1 calc R A 3
C25 C 0.9193(3) -0.1063(3) -0.1263(3) 0.0883(5) Uani 1 1 d . A 3
H25 H 0.9275 -0.1071 -0.1895 0.106 Uiso 1 1 calc R A 3
C26 C 1.0064(3) -0.1201(3) -0.0939(3) 0.0883(5) Uani 1 1 d . A 3
C27 C 0.9957(3) -0.1179(3) -0.0027(3) 0.0883(5) Uani 1 1 d . A 3
H27 H 1.0568 -0.1255 0.0186 0.106 Uiso 1 1 calc R A 3
C28 C 0.3728(3) 0.3293(2) 0.0059(2) 0.0611(8) Uani 1 1 d . A 3
C29 C 0.3743(3) 0.4125(3) 0.0300(3) 0.0812(10) Uani 1 1 d . A 3
H29 H 0.3828 0.4047 0.0912 0.097 Uiso 1 1 calc R A 3
C30 C 0.3606(3) 0.3432(2) -0.0856(2) 0.0789(10) Uani 1 1 d . A 3
H30 H 0.3607 0.2877 -0.1033 0.095 Uiso 1 1 calc R A 3
C31 C 0.3483(4) 0.4381(3) -0.1512(3) 0.0946(13) Uani 1 1 d . A 3
H31 H 0.3401 0.4457 -0.2125 0.113 Uiso 1 1 calc R A 3
C32 C 0.3481(3) 0.5199(3) -0.1282(3) 0.0936(13) Uani 1 1 d . A 3
C33 C 0.3630(4) 0.5075(3) -0.0367(3) 0.1020(14) Uani 1 1 d . A 3
H33 H 0.3654 0.5633 -0.0207 0.122 Uiso 1 1 calc R A 3
C34 C 0.1505(3) 0.1120(2) 0.5050(2) 0.0609(8) Uani 1 1 d . A 3
C35 C 0.0478(3) 0.1022(3) 0.5116(3) 0.0865(12) Uani 1 1 d . A 3
H35 H 0.0345 0.0804 0.4659 0.104 Uiso 1 1 calc R A 3
C36 C 0.1662(3) 0.1470(3) 0.5715(3) 0.0838(11) Uani 1 1 d . A 3
H36 H 0.2354 0.1538 0.5684 0.101 Uiso 1 1 calc R A 3
C37 C -0.0367(3) 0.1249(3) 0.5863(3) 0.0928(13) Uani 1 1 d . A 3
H37 H -0.1058 0.1163 0.5907 0.111 Uiso 1 1 calc R A 3
C38 C 0.0799(3) 0.1731(3) 0.6445(3) 0.0875(12) Uani 1 1 d . A 3
H38 H 0.0920 0.1999 0.6871 0.105 Uiso 1 1 calc R A 3
C39 C -0.0210(3) 0.1594(3) 0.6533(3) 0.0803(10) Uani 1 1 d . A 3
C40 C 0.5634(3) -0.2910(2) 0.5257(2) 0.0591(8) Uani 1 1 d . A 3
C41 C 0.5507(3) -0.3868(2) 0.5339(2) 0.0701(9) Uani 1 1 d . A 3
H41 H 0.5230 -0.3964 0.4889 0.084 Uiso 1 1 calc R A 3
C42 C 0.6030(3) -0.2793(2) 0.5942(2) 0.0732(10) Uani 1 1 d . A 3
H42 H 0.6099 -0.2154 0.5911 0.088 Uiso 1 1 calc R A 3
C43 C 0.5795(3) -0.4683(2) 0.6098(3) 0.0788(10) Uani 1 1 d . A 3
H43 H 0.5706 -0.5323 0.6149 0.095 Uiso 1 1 calc R A 3
C44 C 0.6329(3) -0.3629(3) 0.6686(2) 0.0844(11) Uani 1 1 d . A 3
H44 H 0.6618 -0.3543 0.7133 0.101 Uiso 1 1 calc R A 3
C45 C 0.6204(3) -0.4569(3) 0.6766(2) 0.0772(10) Uani 1 1 d . A 3
C46 C 0.3353(5) 0.6271(3) -0.2001(4) 0.143(2) Uani 1 1 d . A 3
H46A H 0.3416 0.6743 -0.1713 0.215 Uiso 1 1 calc R A 3
H46B H 0.2661 0.6422 -0.2136 0.215 Uiso 1 1 calc R A 3
H46C H 0.3903 0.6316 -0.2601 0.215 Uiso 1 1 calc R A 3
C47 C -0.1144(3) 0.1853(4) 0.7345(3) 0.1143(16) Uani 1 1 d . A 3
H47A H -0.1681 0.2339 0.7058 0.172 Uiso 1 1 calc R A 3
H47B H -0.0888 0.2127 0.7713 0.172 Uiso 1 1 calc R A 3
H47C H -0.1450 0.1256 0.7773 0.172 Uiso 1 1 calc R A 3
C48 C 0.6524(4) -0.5484(3) 0.7596(3) 0.1116(15) Uani 1 1 d . A 3
H48A H 0.6016 -0.5476 0.8208 0.167 Uiso 1 1 calc R A 3
H48B H 0.7227 -0.5457 0.7633 0.167 Uiso 1 1 calc R A 3
H48C H 0.6531 -0.6090 0.7466 0.167 Uiso 1 1 calc R A 3
C49 C 1.1197(4) -0.1325(5) -0.1648(5) 0.190(3) Uani 1 1 d . A 3
H49A H 1.1124 -0.1407 -0.2227 0.285 Uiso 1 1 calc R A 3
H49B H 1.1631 -0.1906 -0.1326 0.285 Uiso 1 1 calc R A 3
H49C H 1.1532 -0.0738 -0.1827 0.285 Uiso 1 1 calc R A 3
N4A N 0.3952(5) -0.2605(3) 0.3002(5) 0.193(3) Uani 1 1 d . A 3
N5A N 0.3464(2) -0.0899(2) 0.27229(19) 0.0641(7) Uani 1 1 d . A 3
N6A N 0.3705(3) -0.1741(3) 0.2877(3) 0.0923(10) Uani 1 1 d . A 3

loop_
_atom_site_aniso_label
_atom_site_aniso_U_11
_atom_site_aniso_U_22
_atom_site_aniso_U_33
_atom_site_aniso_U_23
_atom_site_aniso_U_13
_atom_site_aniso_U_12
Ru1 0.05297(15) 0.04580(14) 0.03391(12) -0.00855(9) -0.00132(9) -0.00601(10)
S1 0.0577(4) 0.0513(4) 0.0363(3) -0.0097(3) -0.0044(3) -0.0034(3)
N1 0.0531(14) 0.0455(12) 0.0368(11) -0.0067(9) -0.0039(10) -0.0066(10)
N2 0.0568(14) 0.0474(12) 0.0406(12) -0.0113(10) -0.0004(10) -0.0059(11)
N3 0.0626(15) 0.0486(13) 0.0338(11) -0.0043(9) 0.0021(10) -0.0039(11)
O1 0.099(2) 0.0955(19) 0.0867(18) -0.0235(14) -0.0064(15) -0.0459(17)
C1 0.0634(19) 0.0572(17) 0.0425(15) -0.0134(13) -0.0035(13) -0.0079(15)
C2 0.0661(19) 0.0502(16) 0.0394(14) -0.0043(12) -0.0070(13) -0.0074(14)
C3 0.080(2) 0.0602(19) 0.0421(16) -0.0006(13) 0.0034(15) -0.0093(17)
C4 0.069(2) 0.0633(19) 0.0424(16) -0.0050(13) 0.0064(14) -0.0086(16)
C5 0.0577(18) 0.0620(17) 0.0373(14) -0.0148(12) 0.0017(12) -0.0100(14)
C6 0.0536(17) 0.0559(16) 0.0430(14) -0.0188(12) -0.0037(12) -0.0059(14)
C7 0.0527(16) 0.0499(15) 0.0459(15) -0.0157(12) -0.0067(12) -0.0043(13)
C8 0.0596(19) 0.0511(16) 0.0598(18) -0.0154(14) -0.0115(15) 0.0029(14)
C9 0.064(2) 0.0499(16) 0.0565(18) -0.0077(13) -0.0157(15) -0.0017(14)
C10 0.0586(18) 0.0458(15) 0.0445(15) -0.0081(11) -0.0111(13) -0.0082(13)
C11 0.069(2) 0.0474(15) 0.0408(15) -0.0021(12) -0.0117(13) -0.0148(14)
C12 0.072(2) 0.0540(17) 0.0388(14) -0.0066(12) -0.0049(14) -0.0107(15)
C13 0.106(3) 0.071(2) 0.0364(16) 0.0025(14) 0.0073(17) -0.005(2)
C14 0.106(3) 0.072(2) 0.0426(17) -0.0054(15) 0.0167(18) -0.002(2)
C15 0.073(2) 0.0560(17) 0.0394(15) -0.0109(12) 0.0055(14) -0.0115(16)
C16 0.0602(18) 0.0567(17) 0.0487(16) -0.0189(13) 0.0050(14) -0.0125(15)
C17 0.0557(17) 0.0486(15) 0.0519(16) -0.0188(13) 0.0011(13) -0.0080(13)
C18 0.0565(18) 0.0603(18) 0.0622(19) -0.0211(15) -0.0009(15) 0.0004(15)
C19 0.0612(19) 0.0549(17) 0.0622(19) -0.0139(14) -0.0087(15) 0.0051(15)
C20 0.0591(18) 0.0472(15) 0.0480(15) -0.0122(12) -0.0094(13) -0.0038(13)
C21 0.0644(19) 0.0476(15) 0.0444(15) -0.0074(12) -0.0117(13) -0.0037(14)
C22 0.0733(10) 0.0892(10) 0.0806(11) -0.0287(9) 0.0091(8) -0.0063(9)
C23 0.0733(10) 0.0892(10) 0.0806(11) -0.0287(9) 0.0091(8) -0.0063(9)
C24 0.0733(10) 0.0892(10) 0.0806(11) -0.0287(9) 0.0091(8) -0.0063(9)
C25 0.0733(10) 0.0892(10) 0.0806(11) -0.0287(9) 0.0091(8) -0.0063(9)
C26 0.0733(10) 0.0892(10) 0.0806(11) -0.0287(9) 0.0091(8) -0.0063(9)
C27 0.0733(10) 0.0892(10) 0.0806(11) -0.0287(9) 0.0091(8) -0.0063(9)
C28 0.066(2) 0.0482(16) 0.0519(17) -0.0065(13) -0.0057(14) -0.0026(14)
C29 0.102(3) 0.062(2) 0.070(2) -0.0164(17) -0.012(2) -0.013(2)
C30 0.111(3) 0.0543(18) 0.062(2) -0.0054(15) -0.028(2) -0.0055(19)
C31 0.126(4) 0.068(2) 0.067(2) 0.0054(18) -0.032(2) -0.005(2)
C32 0.093(3) 0.060(2) 0.083(3) 0.0040(19) 0.000(2) 0.000(2)
C33 0.112(3) 0.053(2) 0.116(4) -0.025(2) 0.004(3) -0.012(2)
C34 0.0590(19) 0.0617(18) 0.0522(17) -0.0213(14) 0.0063(14) -0.0124(15)
C35 0.080(3) 0.104(3) 0.085(3) -0.054(2) 0.014(2) -0.037(2)
C36 0.058(2) 0.120(3) 0.073(2) -0.047(2) 0.0107(17) -0.021(2)
C37 0.061(2) 0.121(3) 0.099(3) -0.056(3) 0.018(2) -0.035(2)
C38 0.077(3) 0.123(3) 0.073(2) -0.059(2) 0.0100(19) -0.029(2)
C39 0.064(2) 0.094(3) 0.069(2) -0.035(2) 0.0156(17) -0.014(2)
C40 0.070(2) 0.0532(17) 0.0419(15) -0.0017(12) -0.0096(14) -0.0121(15)
C41 0.090(3) 0.0567(19) 0.0625(19) -0.0114(15) -0.0236(18) -0.0148(18)
C42 0.102(3) 0.0596(19) 0.0546(18) -0.0009(14) -0.0220(18) -0.0292(19)
C43 0.108(3) 0.0465(17) 0.074(2) -0.0059(15) -0.025(2) -0.0138(18)
C44 0.114(3) 0.082(2) 0.059(2) 0.0009(17) -0.038(2) -0.030(2)
C45 0.092(3) 0.065(2) 0.058(2) 0.0029(16) -0.0222(19) -0.0114(19)
C46 0.163(5) 0.061(2) 0.124(4) 0.022(2) 0.000(3) 0.006(3)
C47 0.078(3) 0.157(4) 0.098(3) -0.071(3) 0.028(2) -0.016(3)
C48 0.143(4) 0.079(3) 0.091(3) 0.012(2) -0.053(3) -0.005(3)
C49 0.109(4) 0.172(6) 0.200(7) -0.069(5) 0.088(4) -0.011(4)
N4A 0.223(6) 0.070(3) 0.332(8) -0.036(4) -0.168(6) -0.015(3)
N5A 0.0645(17) 0.0546(15) 0.0647(16) -0.0137(12) -0.0064(13) -0.0136(13)
N6A 0.111(3) 0.066(2) 0.110(3) -0.0124(18) -0.049(2) -0.026(2)

loop_
_atom_type_symbol
_atom_type_description
_atom_type_scat_dispersion_real
_atom_type_scat_dispersion_imag
_atom_type_scat_source
C C 0.0033 0.0016 'International Tables Vol C Tables 4.2.6.8 and 6.1.1.4'
H H 0.0000 0.0000 'International Tables Vol C Tables 4.2.6.8 and 6.1.1.4'
N N 0.0061 0.0033 'International Tables Vol C Tables 4.2.6.8 and 6.1.1.4'
O O 0.0106 0.0060 'International Tables Vol C Tables 4.2.6.8 and 6.1.1.4'
S S 0.1246 0.1234 'International Tables Vol C Tables 4.2.6.8 and 6.1.1.4'
Ru Ru -1.2594 0.8363 'International Tables Vol C Tables 4.2.6.8 and 6.1.1.4'

loop_
_geom_angle_atom_site_label_1
_geom_angle_atom_site_label_2
_geom_angle_atom_site_label_3
_geom_angle
C1 Ru1 N3 99.02(11)
C1 Ru1 N2 90.62(12)
N3 Ru1 N2 91.43(9)
C1 Ru1 N1 90.30(12)
N3 Ru1 N1 91.53(9)
N2 Ru1 N1 176.73(8)
C1 Ru1 N5A 176.06(11)
N3 Ru1 N5A 84.63(10)
N2 Ru1 N5A 87.80(10)
N1 Ru1 N5A 91.08(10)
C1 Ru1 S1 91.37(9)
N3 Ru1 S1 169.61(7)
N2 Ru1 S1 88.65(6)
N1 Ru1 S1 88.19(6)
N5A Ru1 S1 84.99(7)
C5 S1 C2 93.65(14)
C5 S1 Ru1 111.62(10)
C2 S1 Ru1 111.25(10)
C10 N1 C7 106.7(2)
C10 N1 Ru1 124.41(18)
C7 N1 Ru1 128.82(17)
C17 N2 C20 106.8(2)
C17 N2 Ru1 124.51(18)
C20 N2 Ru1 128.65(19)
C12 N3 C15 108.4(2)
C12 N3 Ru1 125.00(19)
C15 N3 Ru1 125.07(19)
O1 C1 Ru1 173.1(3)
C21 C2 C3 132.0(3)
C21 C2 S1 120.5(2)
C3 C2 S1 107.4(2)
C4 C3 C2 114.5(3)
C4 C3 H3 122.7
C2 C3 H3 122.7
C3 C4 C5 113.7(3)
C3 C4 H4 123.1
C5 C4 H4 123.1
C6 C5 C4 131.4(3)
C6 C5 S1 120.6(2)
C4 C5 S1 107.9(2)
C5 C6 C7 124.6(3)
C5 C6 C22 116.2(3)
C7 C6 C22 119.1(3)
N1 C7 C6 128.2(2)
N1 C7 C8 108.5(2)
C6 C7 C8 123.0(3)
C9 C8 C7 107.9(3)
C9 C8 H8 126.0
C7 C8 H8 126.0
C8 C9 C10 107.6(2)
C8 C9 H9 126.2
C10 C9 H9 126.2
N1 C10 C11 125.5(3)
N1 C10 C9 109.1(2)
C11 C10 C9 125.4(3)
C12 C11 C10 126.6(2)
C12 C11 C40 116.6(3)
C10 C11 C40 116.8(3)
N3 C12 C11 126.5(3)
N3 C12 C13 107.7(3)
C11 C12 C13 125.7(3)
C14 C13 C12 107.6(3)
C14 C13 H13 126.2
C12 C13 H13 126.2
C13 C14 C15 108.3(3)
C13 C14 H14 125.8
C15 C14 H14 125.8
C16 C15 N3 126.4(2)
C16 C15 C14 125.6(3)
N3 C15 C14 107.9(3)
C15 C16 C17 126.5(3)
C15 C16 C34 115.5(3)
C17 C16 C34 118.0(3)
N2 C17 C16 125.7(3)
N2 C17 C18 108.8(2)
C16 C17 C18 125.4(3)
C19 C18 C17 107.8(3)
C19 C18 H18 126.1
C17 C18 H18 126.1
C18 C19 C20 107.9(3)
C18 C19 H19 126.1
C20 C19 H19 126.1
N2 C20 C21 127.9(3)
N2 C20 C19 108.6(2)
C21 C20 C19 123.3(3)
C2 C21 C20 125.7(2)
C2 C21 C28 115.9(2)
C20 C21 C28 118.2(3)
C24 C22 C23 118.7(4)
C24 C22 C6 119.4(4)
C23 C22 C6 121.9(4)
C27 C23 C22 120.3(4)
C27 C23 H23 119.9
C22 C23 H23 119.9
C22 C24 C25 118.9(4)
C22 C24 H24 120.6
C25 C24 H24 120.6
C26 C25 C24 121.1(4)
C26 C25 H25 119.5
C24 C25 H25 119.5
C25 C26 C27 120.1(4)
C25 C26 C49 119.0(5)
C27 C26 C49 120.9(5)
C23 C27 C26 121.0(4)
C23 C27 H27 119.5
C26 C27 H27 119.5
C30 C28 C29 118.6(3)
C30 C28 C21 120.2(3)
C29 C28 C21 121.1(3)
C28 C29 C33 120.1(4)
C28 C29 H29 120.0
C33 C29 H29 120.0
C28 C30 C31 120.9(3)
C28 C30 H30 119.6
C31 C30 H30 119.6
C30 C31 C32 121.1(4)
C30 C31 H31 119.4
C32 C31 H31 119.4
C33 C32 C31 119.0(3)
C33 C32 C46 118.5(4)
C31 C32 C46 122.5(4)
C32 C33 C29 120.2(4)
C32 C33 H33 119.9
C29 C33 H33 119.9
C36 C34 C35 118.2(3)
C36 C34 C16 120.7(3)
C35 C34 C16 121.1(3)
C37 C35 C34 120.1(4)
C37 C35 H35 119.9
C34 C35 H35 119.9
C34 C36 C38 121.3(4)
C34 C36 H36 119.4
C38 C36 H36 119.4
C35 C37 C39 121.7(4)
C35 C37 H37 119.2
C39 C37 H37 119.2
C39 C38 C36 120.4(3)
C39 C38 H38 119.8
C36 C38 H38 119.8
C38 C39 C37 118.2(3)
C38 C39 C47 120.4(4)
C37 C39 C47 121.4(4)
C41 C40 C42 118.7(3)
C41 C40 C11 121.5(3)
C42 C40 C11 119.8(3)
C40 C41 C43 119.6(3)
C40 C41 H41 120.2
C43 C41 H41 120.2
C40 C42 C44 120.2(3)
C40 C42 H42 119.9
C44 C42 H42 119.9
C45 C43 C41 121.7(3)
C45 C43 H43 119.2
C41 C43 H43 119.2
C45 C44 C42 121.0(3)
C45 C44 H44 119.5
C42 C44 H44 119.5
C43 C45 C44 118.8(3)
C43 C45 C48 120.8(3)
C44 C45 C48 120.4(4)
N6A N5A Ru1 120.3(3)
N5A N6A N4A 177.7(5)

loop_
_geom_bond_atom_site_label_1
_geom_bond_atom_site_label_2
_geom_bond_distance
Ru1 C1 1.834(3)
Ru1 N3 2.037(2)
Ru1 N2 2.068(2)
Ru1 N1 2.070(2)
Ru1 N5A 2.155(3)
Ru1 S1 2.2240(7)
S1 C5 1.731(3)
S1 C2 1.741(3)
N1 C10 1.382(3)
N1 C7 1.388(3)
N2 C17 1.379(3)
N2 C20 1.383(3)
N3 C12 1.366(3)
N3 C15 1.371(4)
O1 C1 1.149(4)
C2 C21 1.388(4)
C2 C3 1.408(4)
C3 C4 1.378(4)
C3 H3 0.9300
C4 C5 1.414(4)
C4 H4 0.9300
C5 C6 1.398(4)
C6 C7 1.423(4)
C6 C22 1.487(4)
C7 C8 1.438(4)
C8 C9 1.347(4)
C8 H8 0.9300
C9 C10 1.433(4)
C9 H9 0.9300
C10 C11 1.400(4)
C11 C12 1.397(4)
C11 C40 1.500(4)
C12 C13 1.449(4)
C13 C14 1.332(5)
C13 H13 0.9300
C14 C15 1.433(4)
C14 H14 0.9300
C15 C16 1.396(4)
C16 C17 1.397(4)
C16 C34 1.508(4)
C17 C18 1.435(4)
C18 C19 1.337(4)
C18 H18 0.9300
C19 C20 1.437(4)
C19 H19 0.9300
C20 C21 1.419(4)
C21 C28 1.498(4)
C22 C24 1.387(5)
C22 C23 1.383(6)
C23 C27 1.381(5)
C23 H23 0.9300
C24 C25 1.413(5)
C24 H24 0.9300
C25 C26 1.337(6)
C25 H25 0.9300
C26 C27 1.351(5)
C26 C49 1.559(5)
C27 H27 0.9300
C28 C30 1.379(4)
C28 C29 1.379(5)
C29 C33 1.383(5)
C29 H29 0.9300
C30 C31 1.377(4)
C30 H30 0.9300
C31 C32 1.343(6)
C31 H31 0.9300
C32 C33 1.400(6)
C32 C46 1.540(5)
C33 H33 0.9300
C34 C36 1.361(5)
C34 C35 1.371(5)
C35 C37 1.391(5)
C35 H35 0.9300
C36 C38 1.403(4)
C36 H36 0.9300
C37 C39 1.364(5)
C37 H37 0.9300
C38 C39 1.355(5)
C38 H38 0.9300
C39 C47 1.528(5)
C40 C41 1.386(4)
C40 C42 1.373(4)
C41 C43 1.389(4)
C41 H41 0.9300
C42 C44 1.395(4)
C42 H42 0.9300
C43 C45 1.357(5)
C43 H43 0.9300
C44 C45 1.361(5)
C44 H44 0.9300
C45 C48 1.539(4)
C46 H46A 0.9600
C46 H46B 0.9600
C46 H46C 0.9600
C47 H47A 0.9600
C47 H47B 0.9600
C47 H47C 0.9600
C48 H48A 0.9600
C48 H48B 0.9600
C48 H48C 0.9600
C49 H49A 0.9600
C49 H49B 0.9600
C49 H49C 0.9600
N4A N6A 1.170(5)
N5A N6A 1.135(4)

loop_
_platon_squeeze_void_nr
_platon_squeeze_void_average_x
_platon_squeeze_void_average_y
_platon_squeeze_void_average_z
_platon_squeeze_void_volume
_platon_squeeze_void_count_electrons
_platon_squeeze_void_content
1 0.000 0.500 0.101 697 77 ' '
